data_8104690
loop_
_publ_author_name
'Wang, Jun-Hong'
'Tong, Hong-Bo'
'Wang, Meng-Liang'
'Yuan, Hai-Yan'

_publ_section_title
;
 Crystal structure of
 bis(3,3-dimethyl-1-phenylbut-1-en-2-yl)(trimethylsilyl)amido-k1
 N)zinc(II), Zn(C15H24NSi)2
;
_journal_issue 4
_journal_name_full 'Zeitschrift f\"ur Kristallographie - New Crystal Structures'
_journal_page_first 719
_journal_page_last 720
_journal_paper_doi 10.1515/ncrs-2021-0057
_journal_volume 236
_journal_year 2021
_chemical_formula_moiety 'C30 H48 N2 Si2 Zn'
_chemical_formula_sum 'C30 H48 N2 Si2 Zn'
_chemical_formula_weight 558.25
_chemical_name_systematic
;
Bis(2-<i>tert</i>-butyl-3-phenyl-1-trimethylsilyl-1-azaallyl-\k^2^<i>N</i>,\\
N')Zinc(II)
;
_space_group_crystal_system triclinic
_space_group_IT_number 2
_space_group_name_Hall '-P 1'
_space_group_name_H-M_alt 'P -1'
_atom_sites_solution_hydrogens geom
_atom_sites_solution_primary SHELXT
_cell_angle_alpha 74.609(4)
_cell_angle_beta 73.915(4)
_cell_angle_gamma 64.888(4)
_cell_formula_units_Z 1
_cell_length_a 8.828(3)
_cell_length_b 9.458(3)
_cell_length_c 10.786(3)
_cell_measurement_reflns_used 1382
_cell_measurement_temperature 293(2)
_cell_measurement_theta_max 24.101
_cell_measurement_theta_min 2.874
_cell_volume 772.1(4)
_computing_cell_refinement 'SAINT v6.02A [1]'
_computing_data_collection 'SMART [1]'
_computing_data_reduction 'SAINT v6.02A [1]'
_computing_molecular_graphics "'SHELXL-2014/7 [3]"
_computing_publication_material 'SHELXL-2014/7 [3]'
_computing_structure_refinement 'SHELXL-2014/7 [3]'
_computing_structure_solution 'SHELXT-2014/7 [2]'
_diffrn_ambient_temperature 293(2)
_diffrn_measured_fraction_theta_full 0.971
_diffrn_measured_fraction_theta_max 0.971
_diffrn_measurement_device_type 'CCD area detector'
_diffrn_measurement_method 'phi and omega scans'
_diffrn_radiation_monochromator graphite
_diffrn_radiation_type MoK\a
_diffrn_radiation_wavelength 0.71073
_diffrn_reflns_av_R_equivalents 0.0224
_diffrn_reflns_av_unetI/netI 0.0496
_diffrn_reflns_Laue_measured_fraction_full 0.971
_diffrn_reflns_Laue_measured_fraction_max 0.971
_diffrn_reflns_limit_h_max 10
_diffrn_reflns_limit_h_min -9
_diffrn_reflns_limit_k_max 8
_diffrn_reflns_limit_k_min -11
_diffrn_reflns_limit_l_max 12
_diffrn_reflns_limit_l_min -12
_diffrn_reflns_number 3179
_diffrn_reflns_point_group_measured_fraction_full 0.971
_diffrn_reflns_point_group_measured_fraction_max 0.971
_diffrn_reflns_theta_full 25.010
_diffrn_reflns_theta_max 25.010
_diffrn_reflns_theta_min 1.994
_diffrn_source_current 30.0
_diffrn_source_power 1.5
_diffrn_source_voltage 50.0
_exptl_absorpt_coefficient_mu 0.893
_exptl_absorpt_correction_T_max 0.9630
_exptl_absorpt_correction_T_min 0.763046
_exptl_absorpt_correction_type multi-scan
_exptl_absorpt_process_details
;
SADABS v.2.03 [11] was used for absorption correction.
R(int) was 0.0376 before and 0.0239 after correction.
The Ratio of minimum to maximum transmission is 0.7630.
The \l/2 correction factor is 0.0015.
;
_exptl_crystal_colour colorless
_exptl_crystal_density_diffrn 1.201
_exptl_crystal_density_meas .
_exptl_crystal_density_method 'not measured'
_exptl_crystal_description block
_exptl_crystal_F_000 300
_exptl_crystal_size_max 0.6
_exptl_crystal_size_mid 0.4
_exptl_crystal_size_min 0.3
_refine_diff_density_max 0.878
_refine_diff_density_min -0.531
_refine_diff_density_rms 0.084
_refine_ls_extinction_coef .
_refine_ls_extinction_method none
_refine_ls_goodness_of_fit_ref 1.023
_refine_ls_hydrogen_treatment constr
_refine_ls_matrix_type full
_refine_ls_number_parameters 166
_refine_ls_number_reflns 2659
_refine_ls_number_restraints 0
_refine_ls_restrained_S_all 1.023
_refine_ls_R_factor_all 0.0588
_refine_ls_R_factor_gt 0.0476
_refine_ls_shift/su_max 0.001
_refine_ls_shift/su_mean 0.000
_refine_ls_structure_factor_coef Fsqd
_refine_ls_weighting_details 'w=1/[\s^2^(Fo^2^)+(0.0762P)^2^] where P=(Fo^2^+2Fc^2^)/3'
_refine_ls_weighting_scheme calc
_refine_ls_wR_factor_gt 0.1166
_refine_ls_wR_factor_ref 0.1225
_reflns_Friedel_coverage 0.000
_reflns_Friedel_fraction_full .
_reflns_Friedel_fraction_max .
_reflns_number_gt 2158
_reflns_number_total 2659
_cod_data_source_file suppl_j_ncrs-2021-0057_suppl.cif
_cod_data_source_block exp_s333
_cod_database_code 8104690
_shelx_space_group_comment
;
The symmetry employed for this shelxl refinement is uniquely defined
by the following loop, which should always be used as a source of
symmetry information in preference to the above space-group names.
They are only intended as comments.
;
_olex2_refinement_description
;
1. Fixed Uiso
 At 1.2 times of:
  All C(H) groups
 At 1.5 times of:
  All C(H,H,H) groups
2.a Aromatic/amide H refined with riding coordinates:
 C2(H2), C4(H4), C5(H5), C6(H6), C7(H7), C8(H8)
2.b Idealised Me refined as rotating group:
 C10(H10A,H10B,H10C), C11(H11A,H11B,H11C), C12(H12A,H12B,H12C), C13(H13A,H13B,
 H13C), C14(H14A,H14B,H14C), C15(H15A,H15B,H15C)
;

loop_
_space_group_symop_operation_xyz
'x, y, z'
'-x, -y, -z'

loop_
_atom_site_label
_atom_site_type_symbol
_atom_site_fract_x
_atom_site_fract_y
_atom_site_fract_z
_atom_site_U_iso_or_equiv
_atom_site_adp_type
_atom_site_occupancy
_atom_site_site_symmetry_order
_atom_site_calc_flag
_atom_site_refinement_flags_posn
_atom_site_refinement_flags_adp
_atom_site_refinement_flags_occupancy
_atom_site_disorder_assembly
_atom_site_disorder_group
Zn Zn 0.000000 1.000000 0.500000 0.0339(2) Uani 1 2 d S . P . .
N N 0.1660(3) 0.9424(3) 0.3550(2) 0.0296(5) Uani 1 1 d . . . . .
Si Si 0.27684(10) 1.06528(9) 0.28675(8) 0.0334(2) Uani 1 1 d . . . . .
C1 C 0.1988(4) 0.7902(3) 0.3315(3) 0.0298(6) Uani 1 1 d . . . . .
C2 C 0.2465(4) 0.6594(3) 0.4208(3) 0.0356(7) Uani 1 1 d . . . . .
H2 H 0.264847 0.566341 0.394734 0.043 Uiso 1 1 calc R U . . .
C3 C 0.2748(4) 0.6390(3) 0.5540(3) 0.0347(7) Uani 1 1 d . . . . .
C4 C 0.2409(4) 0.5162(4) 0.6472(3) 0.0444(8) Uani 1 1 d . . . . .
H4 H 0.203962 0.450956 0.622463 0.053 Uiso 1 1 calc R U . . .
C5 C 0.2608(5) 0.4893(4) 0.7747(3) 0.0502(9) Uani 1 1 d . . . . .
H5 H 0.235882 0.407553 0.834725 0.060 Uiso 1 1 calc R U . . .
C6 C 0.3174(5) 0.5828(4) 0.8139(3) 0.0497(9) Uani 1 1 d . . . . .
H6 H 0.329959 0.565499 0.900147 0.060 Uiso 1 1 calc R U . . .
C7 C 0.3547(5) 0.7010(4) 0.7240(3) 0.0476(8) Uani 1 1 d . . . . .
H7 H 0.394316 0.763611 0.749597 0.057 Uiso 1 1 calc R U . . .
C8 C 0.3348(4) 0.7302(4) 0.5952(3) 0.0395(7) Uani 1 1 d . . . . .
H8 H 0.361727 0.811312 0.535910 0.047 Uiso 1 1 calc R U . . .
C9 C 0.1602(4) 0.7837(3) 0.2024(3) 0.0347(7) Uani 1 1 d . . . . .
C10 C 0.1624(5) 0.6221(4) 0.1988(3) 0.0495(9) Uani 1 1 d . . . . .
H10A H 0.081193 0.596215 0.271236 0.074 Uiso 1 1 calc R U . . .
H10B H 0.274186 0.542724 0.204634 0.074 Uiso 1 1 calc R U . . .
H10C H 0.133282 0.626000 0.118211 0.074 Uiso 1 1 calc R U . . .
C11 C -0.0166(4) 0.9079(4) 0.1859(3) 0.0511(9) Uani 1 1 d . . . . .
H11A H -0.041458 0.904804 0.105717 0.077 Uiso 1 1 calc R U . . .
H11B H -0.019318 1.011123 0.183458 0.077 Uiso 1 1 calc R U . . .
H11C H -0.100091 0.885702 0.258270 0.077 Uiso 1 1 calc R U . . .
C12 C 0.2941(4) 0.8167(4) 0.0858(3) 0.0419(8) Uani 1 1 d . . . . .
H12A H 0.265705 0.817405 0.005856 0.063 Uiso 1 1 calc R U . . .
H12B H 0.404214 0.735475 0.094402 0.063 Uiso 1 1 calc R U . . .
H12C H 0.296201 0.917840 0.084185 0.063 Uiso 1 1 calc R U . . .
C13 C 0.2354(5) 1.1830(4) 0.4164(3) 0.0457(8) Uani 1 1 d . . . . .
H13A H 0.115473 1.243516 0.437481 0.069 Uiso 1 1 calc R U . . .
H13B H 0.295589 1.253399 0.384511 0.069 Uiso 1 1 calc R U . . .
H13C H 0.273949 1.112222 0.493349 0.069 Uiso 1 1 calc R U . . .
C14 C 0.2062(5) 1.2154(4) 0.1408(3) 0.0528(9) Uani 1 1 d . . . . .
H14A H 0.235205 1.162900 0.067720 0.079 Uiso 1 1 calc R U . . .
H14B H 0.262029 1.288802 0.119801 0.079 Uiso 1 1 calc R U . . .
H14C H 0.085110 1.271523 0.159965 0.079 Uiso 1 1 calc R U . . .
C15 C 0.5104(4) 0.9464(4) 0.2456(4) 0.0494(9) Uani 1 1 d . . . . .
H15A H 0.551479 0.884554 0.324307 0.074 Uiso 1 1 calc R U . . .
H15B H 0.569795 1.016588 0.204339 0.074 Uiso 1 1 calc R U . . .
H15C H 0.529884 0.877254 0.186961 0.074 Uiso 1 1 calc R U . . .

loop_
_atom_site_aniso_label
_atom_site_aniso_U_11
_atom_site_aniso_U_22
_atom_site_aniso_U_33
_atom_site_aniso_U_23
_atom_site_aniso_U_13
_atom_site_aniso_U_12
Zn 0.0308(3) 0.0384(3) 0.0322(3) -0.0094(2) 0.0035(2) -0.0165(2)
N 0.0245(13) 0.0315(13) 0.0292(13) -0.0061(10) 0.0000(10) -0.0098(10)
Si 0.0307(5) 0.0314(5) 0.0341(5) -0.0048(4) 0.0015(4) -0.0132(4)
C1 0.0215(15) 0.0343(16) 0.0310(15) -0.0058(13) 0.0002(12) -0.0111(12)
C2 0.0342(17) 0.0332(16) 0.0397(17) -0.0102(14) -0.0057(14) -0.0116(13)
C3 0.0331(17) 0.0296(15) 0.0343(16) -0.0039(13) -0.0071(13) -0.0056(13)
C4 0.050(2) 0.0377(18) 0.0438(19) -0.0020(15) -0.0099(16) -0.0168(16)
C5 0.052(2) 0.0430(19) 0.0375(19) 0.0054(15) -0.0059(16) -0.0102(17)
C6 0.049(2) 0.052(2) 0.0341(18) -0.0092(16) -0.0135(16) -0.0008(17)
C7 0.048(2) 0.049(2) 0.047(2) -0.0102(16) -0.0166(16) -0.0136(17)
C8 0.0381(19) 0.0362(17) 0.0420(18) -0.0041(14) -0.0119(15) -0.0109(14)
C9 0.0345(17) 0.0373(17) 0.0308(16) -0.0056(13) -0.0049(13) -0.0131(14)
C10 0.065(3) 0.056(2) 0.0405(19) -0.0064(16) -0.0129(17) -0.0345(19)
C11 0.036(2) 0.068(2) 0.0419(19) -0.0101(17) -0.0130(16) -0.0088(17)
C12 0.046(2) 0.0448(19) 0.0335(17) -0.0097(14) -0.0030(14) -0.0168(16)
C13 0.047(2) 0.0465(19) 0.0469(19) -0.0122(15) -0.0001(16) -0.0234(17)
C14 0.066(3) 0.0389(19) 0.044(2) -0.0007(15) -0.0047(18) -0.0183(17)
C15 0.0332(19) 0.048(2) 0.066(2) -0.0155(17) 0.0015(16) -0.0185(16)

loop_
_atom_type_symbol
_atom_type_description
_atom_type_scat_dispersion_real
_atom_type_scat_dispersion_imag
_atom_type_scat_source
C C 0.0033 0.0016 'International Tables Vol C Tables 4.2.6.8 and 6.1.1.4'
H H 0.0000 0.0000 'International Tables Vol C Tables 4.2.6.8 and 6.1.1.4'
N N 0.0061 0.0033 'International Tables Vol C Tables 4.2.6.8 and 6.1.1.4'
Si Si 0.0817 0.0704 'International Tables Vol C Tables 4.2.6.8 and 6.1.1.4'
Zn Zn 0.2839 1.4301 'International Tables Vol C Tables 4.2.6.8 and 6.1.1.4'

loop_
_geom_angle_atom_site_label_1
_geom_angle_atom_site_label_2
_geom_angle_atom_site_label_3
_geom_angle
_geom_angle_site_symmetry_1
_geom_angle_site_symmetry_3
N Zn N 180.0 2_576 .
Si N Zn 115.20(13) . .
C1 N Zn 113.60(17) . .
C1 N Si 130.32(19) . .
N Si C13 105.36(13) . .
N Si C14 116.16(15) . .
N Si C15 110.56(14) . .
C14 Si C13 105.33(16) . .
C14 Si C15 109.43(17) . .
C15 Si C13 109.66(16) . .
N C1 C9 116.9(2) . .
C2 C1 N 122.3(3) . .
C2 C1 C9 120.6(3) . .
C1 C2 H2 114.8 . .
C1 C2 C3 130.3(3) . .
C3 C2 H2 114.8 . .
C4 C3 C2 117.5(3) . .
C8 C3 C2 125.7(3) . .
C8 C3 C4 116.8(3) . .
C3 C4 H4 119.1 . .
C5 C4 C3 121.8(3) . .
C5 C4 H4 119.1 . .
C4 C5 H5 119.8 . .
C4 C5 C6 120.4(3) . .
C6 C5 H5 119.8 . .
C5 C6 H6 120.6 . .
C7 C6 C5 118.8(3) . .
C7 C6 H6 120.6 . .
C6 C7 H7 119.2 . .
C6 C7 C8 121.5(3) . .
C8 C7 H7 119.2 . .
C3 C8 H8 119.7 . .
C7 C8 C3 120.6(3) . .
C7 C8 H8 119.7 . .
C10 C9 C1 113.0(2) . .
C10 C9 C12 106.8(2) . .
C11 C9 C1 108.9(2) . .
C11 C9 C10 108.0(3) . .
C11 C9 C12 109.8(3) . .
C12 C9 C1 110.3(2) . .
C9 C10 H10A 109.5 . .
C9 C10 H10B 109.5 . .
C9 C10 H10C 109.5 . .
H10A C10 H10B 109.5 . .
H10A C10 H10C 109.5 . .
H10B C10 H10C 109.5 . .
C9 C11 H11A 109.5 . .
C9 C11 H11B 109.5 . .
C9 C11 H11C 109.5 . .
H11A C11 H11B 109.5 . .
H11A C11 H11C 109.5 . .
H11B C11 H11C 109.5 . .
C9 C12 H12A 109.5 . .
C9 C12 H12B 109.5 . .
C9 C12 H12C 109.5 . .
H12A C12 H12B 109.5 . .
H12A C12 H12C 109.5 . .
H12B C12 H12C 109.5 . .
Si C13 H13A 109.5 . .
Si C13 H13B 109.5 . .
Si C13 H13C 109.5 . .
H13A C13 H13B 109.5 . .
H13A C13 H13C 109.5 . .
H13B C13 H13C 109.5 . .
Si C14 H14A 109.5 . .
Si C14 H14B 109.5 . .
Si C14 H14C 109.5 . .
H14A C14 H14B 109.5 . .
H14A C14 H14C 109.5 . .
H14B C14 H14C 109.5 . .
Si C15 H15A 109.5 . .
Si C15 H15B 109.5 . .
Si C15 H15C 109.5 . .
H15A C15 H15B 109.5 . .
H15A C15 H15C 109.5 . .
H15B C15 H15C 109.5 . .

loop_
_geom_bond_atom_site_label_1
_geom_bond_atom_site_label_2
_geom_bond_distance
_geom_bond_site_symmetry_2
_geom_bond_publ_flag
Zn N 1.842(2) 2_576 yes
Zn N 1.842(2) . yes
N Si 1.721(2) . ?
N C1 1.421(4) . ?
Si C13 1.877(3) . ?
Si C14 1.867(3) . ?
Si C15 1.872(3) . ?
C1 C2 1.336(4) . ?
C1 C9 1.545(4) . ?
C2 H2 0.9300 . ?
C2 C3 1.474(4) . ?
C3 C4 1.399(4) . ?
C3 C8 1.395(4) . ?
C4 H4 0.9300 . ?
C4 C5 1.377(5) . ?
C5 H5 0.9300 . ?
C5 C6 1.379(5) . ?
C6 H6 0.9300 . ?
C6 C7 1.363(5) . ?
C7 H7 0.9300 . ?
C7 C8 1.388(4) . ?
C8 H8 0.9300 . ?
C9 C10 1.531(4) . ?
C9 C11 1.528(5) . ?
C9 C12 1.536(4) . ?
C10 H10A 0.9600 . ?
C10 H10B 0.9600 . ?
C10 H10C 0.9600 . ?
C11 H11A 0.9600 . ?
C11 H11B 0.9600 . ?
C11 H11C 0.9600 . ?
C12 H12A 0.9600 . ?
C12 H12B 0.9600 . ?
C12 H12C 0.9600 . ?
C13 H13A 0.9600 . ?
C13 H13B 0.9600 . ?
C13 H13C 0.9600 . ?
C14 H14A 0.9600 . ?
C14 H14B 0.9600 . ?
C14 H14C 0.9600 . ?
C15 H15A 0.9600 . ?
C15 H15B 0.9600 . ?
C15 H15C 0.9600 . ?

loop_
_geom_torsion_atom_site_label_1
_geom_torsion_atom_site_label_2
_geom_torsion_atom_site_label_3
_geom_torsion_atom_site_label_4
_geom_torsion
_geom_torsion_site_symmetry_1
_geom_torsion_site_symmetry_2
_geom_torsion_site_symmetry_3
_geom_torsion_site_symmetry_4
Zn N Si C13 17.37(18) . . . .
Zn N Si C14 -98.77(17) . . . .
Zn N Si C15 135.78(17) . . . .
Zn N C1 C2 -57.5(3) . . . .
Zn N C1 C9 116.8(2) . . . .
N C1 C2 C3 0.2(5) . . . .
N C1 C9 C10 -167.6(3) . . . .
N C1 C9 C11 -47.6(3) . . . .
N C1 C9 C12 72.9(3) . . . .
Si N C1 C2 111.0(3) . . . .
Si N C1 C9 -74.7(3) . . . .
C1 N Si C13 -151.0(3) . . . .
C1 N Si C14 92.8(3) . . . .
C1 N Si C15 -32.6(3) . . . .
C1 C2 C3 C4 148.7(3) . . . .
C1 C2 C3 C8 -32.2(5) . . . .
C2 C1 C9 C10 6.7(4) . . . .
C2 C1 C9 C11 126.7(3) . . . .
C2 C1 C9 C12 -112.8(3) . . . .
C2 C3 C4 C5 -178.9(3) . . . .
C2 C3 C8 C7 179.3(3) . . . .
C3 C4 C5 C6 -0.8(5) . . . .
C4 C3 C8 C7 -1.6(5) . . . .
C4 C5 C6 C7 -0.6(5) . . . .
C5 C6 C7 C8 0.8(5) . . . .
C6 C7 C8 C3 0.3(5) . . . .
C8 C3 C4 C5 1.9(5) . . . .
C9 C1 C2 C3 -173.9(3) . . . .
